data_7249921
loop_
_publ_author_name
'Harvey-Reid, Nathan C.'
'Scott, Hayley S.'
'Patil, Komal M.'
'Kumar, Naveen'
'Healy, Colm'
'Zaworotko, Michael J.'
'Mukherjee, Soumya'
'Kruger, Paul E.'

_publ_section_title
;
 Fine-tuning of gas uptake and selectivity in a hexafluorozirconate
 pillared coordination network that features two porous phases
;
_journal_issue 12
_journal_name_full CrystEngComm
_journal_page_first 1736
_journal_page_last 1741
_journal_paper_doi 10.1039/D4CE01250J
_journal_volume 27
_journal_year 2025
_chemical_formula_moiety 'C20 H22 Cu F6 N6 Zr 3[CH4O], 2[C2H6O2]'
_chemical_formula_sum 'C20 H22 Cu F6 N6 Zr'
_chemical_formula_weight 615.19
_chemical_name_common ZRFSIX-21-Cu-Beta
_space_group_crystal_system orthorhombic
_space_group_IT_number 52
_space_group_name_Hall '-P 2a 2bc'
_space_group_name_H-M_alt 'P n n a'
_atom_sites_solution_hydrogens geom
_atom_sites_solution_primary dual
_audit_creation_date 2024-12-08
_audit_creation_method
;
Olex2 1.5
(compiled 2024.02.16 svn.r378c4104 for OlexSys, GUI svn.r6928)
;
_audit_update_record
;
2024-12-07 deposited with the CCDC.	2025-02-07 downloaded from the CCDC.
;
_cell_angle_alpha 90
_cell_angle_beta 90
_cell_angle_gamma 90
_cell_formula_units_Z 4
_cell_length_a 14.6449(17)
_cell_length_b 16.654(3)
_cell_length_c 14.6352(15)
_cell_measurement_reflns_used 1259
_cell_measurement_temperature 120.00(11)
_cell_measurement_theta_max 64.0690
_cell_measurement_theta_min 4.0170
_cell_volume 3569.5(8)
_computing_cell_refinement 'CrysAlisPro 1.171.39.46 (Rigaku OD, 2018)'
_computing_data_collection 'CrysAlisPro 1.171.39.46 (Rigaku OD, 2018)'
_computing_data_reduction 'CrysAlisPro 1.171.39.46 (Rigaku OD, 2018)'
_computing_molecular_graphics 'Olex2 1.5 (Dolomanov et al., 2009)'
_computing_publication_material 'Olex2 1.5 (Dolomanov et al., 2009)'
_computing_structure_refinement 'SHELXL 2019/3 (Sheldrick, 2015)'
_computing_structure_solution 'SHELXT 2014/5 (Sheldrick, 2014)'
_diffrn_ambient_temperature 120
_diffrn_detector_area_resol_mean 10.6501
_diffrn_detector_type Atlas
_diffrn_measured_fraction_theta_full 0.998
_diffrn_measured_fraction_theta_max 0.968
_diffrn_measurement_details
;
List of Runs (angles in degrees, time in seconds):

  # Type    Start    End  Width  t~exp~   \w     \q     \k     \f   Frames
#--------------------------------------------------------------------------
  1  \w    -62.00  22.00   1.00   25.00    --  -38.50  19.00-120.00   84
  2  \w     -8.00  52.00   1.00   25.00    --   42.00 -37.00  30.00   60
  3  \w     73.00 107.00   1.00  100.00    --  103.81 -45.00 150.00   34
  4  \w     99.00 166.00   1.00  100.00    --  103.81 125.00 -30.00   67
  5  \w     95.00 177.00   1.00  100.00    --  103.81  30.00 120.00   82
  6  \w     35.00  86.00   1.00  100.00    --  103.81-125.00  30.00   51
;
_diffrn_measurement_device 'four-circle diffractometer'
_diffrn_measurement_device_type 'SuperNova, Dual, Cu at home/near, Atlas'
_diffrn_measurement_method '\w scans'
_diffrn_radiation_type CuK\a
_diffrn_radiation_wavelength 1.54184
_diffrn_reflns_av_R_equivalents 0.0880
_diffrn_reflns_av_unetI/netI 0.1039
_diffrn_reflns_Laue_measured_fraction_full 0.998
_diffrn_reflns_Laue_measured_fraction_max 0.968
_diffrn_reflns_limit_h_max 12
_diffrn_reflns_limit_h_min -17
_diffrn_reflns_limit_k_max 12
_diffrn_reflns_limit_k_min -20
_diffrn_reflns_limit_l_max 16
_diffrn_reflns_limit_l_min -17
_diffrn_reflns_number 8539
_diffrn_reflns_point_group_measured_fraction_full 0.998
_diffrn_reflns_point_group_measured_fraction_max 0.968
_diffrn_reflns_theta_full 67.684
_diffrn_reflns_theta_max 73.333
_diffrn_reflns_theta_min 4.020
_exptl_absorpt_coefficient_mu 3.542
_exptl_absorpt_correction_T_max 0.884
_exptl_absorpt_correction_T_min 0.544
_exptl_absorpt_correction_type gaussian
_exptl_absorpt_process_details
;
CrysAlisPro 1.171.39.46 (Rigaku Oxford Diffraction, 2018)
Numerical absorption correction based on gaussian integration over
			a multifaceted crystal model
Empirical absorption correction using spherical harmonics,
 implemented in SCALE3 ABSPACK scaling algorithm.
;
_exptl_crystal_colour 'clear blue'
_exptl_crystal_colour_lustre clear
_exptl_crystal_colour_primary blue
_exptl_crystal_density_diffrn 1.145
_exptl_crystal_description block
_exptl_crystal_F_000 1228
_exptl_crystal_size_max 0.141
_exptl_crystal_size_mid 0.088
_exptl_crystal_size_min 0.049
_refine_diff_density_max 1.421
_refine_diff_density_min -2.430
_refine_diff_density_rms 0.185
_refine_ls_extinction_method none
_refine_ls_goodness_of_fit_ref 1.094
_refine_ls_hydrogen_treatment constr
_refine_ls_matrix_type full
_refine_ls_number_parameters 244
_refine_ls_number_reflns 3612
_refine_ls_number_restraints 435
_refine_ls_restrained_S_all 1.042
_refine_ls_R_factor_all 0.1729
_refine_ls_R_factor_gt 0.1131
_refine_ls_shift/su_max 0.000
_refine_ls_shift/su_mean 0.000
_refine_ls_structure_factor_coef Fsqd
_refine_ls_weighting_details 'w=1/[\s^2^(Fo^2^)+(0.2000P)^2^] where P=(Fo^2^+2Fc^2^)/3'
_refine_ls_weighting_scheme calc
_refine_ls_wR_factor_gt 0.2864
_refine_ls_wR_factor_ref 0.3335
_reflns_Friedel_coverage 0.000
_reflns_number_gt 2125
_reflns_number_total 3612
_reflns_threshold_expression 'I > 2\s(I)'
_cod_data_source_file d4ce01250j2.cif
_cod_data_source_block ZRFSIX-21-Cu-Beta
_cod_depositor_comments 'Adding full bibliography for 7249920--7249921.cif.'
_cod_original_cell_volume 3569.6(8)
_cod_database_code 7249921
_shelx_shelxl_version_number 2019/3
_shelx_space_group_comment
;
The symmetry employed for this shelxl refinement is uniquely defined
by the following loop, which should always be used as a source of
symmetry information in preference to the above space-group names.
They are only intended as comments.
;
_olex2_refinement_description
;
1. Twinned data refinement
 Scales: 0.61348
 0.38652
2. Restrained distances
 C2-C1
 1.35 with sigma of 0.02
 C4-C5
 1.35 with sigma of 0.02
 C10A-C9A
 1.35 with sigma of 0.02
 C7A-C8A
 1.35 with sigma of 0.02
3. Restrained planarity
 C1, C3, C4, N2, N1
 with sigma of 0.1
 C10_$1, C7_$1, C6_$1, N3_$1
 with sigma of 0.1
 N3A, C1A, C2A, C3A, C4A, C5A
 with sigma of 0.1
 C8, C10, N3, C6, C7, C9
 with sigma of 0.1
 N1A, N2A, C9A, C6A, C7A
 with sigma of 0.1
4. Uiso/Uaniso restraints and constraints
N3 \\sim N1A \\sim N2A \\sim C6 \\sim C9A \\sim C7 \\sim C8 \\sim C6A \\sim C7A
\\sim C10 \\sim C8A \\sim C9 \\sim C10A: within 2A with sigma of 0.02 and sigma
for terminal atoms of 0.01 within 2A
N1 \\sim N3A \\sim C1A \\sim C2A \\sim C3A \\sim C4 \\sim N2 \\sim C5A \\sim
C4A \\sim C3 \\sim C1 \\sim C2 \\sim C5: within 2A with sigma of 0.02 and sigma
for terminal atoms of 0.01 within 2A
F3A \\sim F3 \\sim F4 \\sim F4A: within 2A with sigma of 0.02 and sigma for
terminal atoms of 0.01 within 2A
Uanis(F2A) = Uanis(F2)
Uanis(F4) = Uanis(F4A) = Uanis(F3) = Uanis(F3A)
5. Others
 Sof(F3A)=1-FVAR(1)
 Sof(F2A)=Sof(F4A)=0.5*(1-FVAR(2))
 Sof(F2)=Sof(F4)=0.5*FVAR(2)
 Sof(F3)=FVAR(1)
 Fixed Sof: C1(0.5) N1(0.5) N2(0.5) H2(0.5) C4(0.5) C3(0.5) N3A(0.5) C5A(0.5)
 H5A(0.5) C4A(0.5) H4A(0.5) C3A(0.5) C2A(0.5) H2A(0.5) C1A(0.5) H1A(0.5)
 C5(0.5) H5B(0.5) H5C(0.5) H5D(0.5) C2(0.5) H2B(0.5) H2C(0.5) H2D(0.5) C8(0.5)
 C7(0.5) H7(0.5) C6(0.5) H6(0.5) N3(0.5) C10(0.5) H10(0.5) C9(0.5) H9(0.5)
 C7A(0.5) C6A(0.5) C9A(0.5) N2A(0.5) H2AA(0.5) N1A(0.5) C8A(0.5) H8AA(0.5)
 H8AB(0.5) H8AC(0.5) C10A(0.5) H10A(0.5) H10B(0.5) H10C(0.5)
6.a Aromatic/amide H refined with riding coordinates:
 N2(H2), C5A(H5A), C4A(H4A), C2A(H2A), C1A(H1A), C7(H7), C6(H6), C10(H10),
 C9(H9), N2A(H2AA)
6.b Fitted pentagon refined as free rotating group:
 C1(N1,N2,C4,C3), C7A(C6A,C9A,N2A,N1A)
6.c Fitted hexagon refined as free rotating group:
 N3A(C5A,C4A,C3A,C2A,C1A), C8(C7,C6,N3,C10,C9)
6.d Idealised Me refined as rotating group:
 C5(H5B,H5C,H5D), C2(H2B,H2C,H2D), C8A(H8AA,H8AB,H8AC), C10A(H10A,H10B,H10C)
;
_smtbx_masks_void_probe_radius 1.2
_smtbx_masks_void_truncation_radius 1.2
_olex2_submission_special_instructions 'No special instructions were received'
_oxdiff_exptl_absorpt_empirical_details
;
Empirical correction (ABSPACK) includes:
- Absorption correction using spherical harmonics
- Frame scaling
;

loop_
_space_group_symop_operation_xyz
'x, y, z'
'-x+1/2, -y, z'
'x, -y+1/2, -z+1/2'
'-x+1/2, y+1/2, -z+1/2'
'-x, -y, -z'
'x-1/2, y, -z'
'-x, y-1/2, z-1/2'
'x-1/2, -y-1/2, z-1/2'

loop_
_atom_site_label
_atom_site_type_symbol
_atom_site_fract_x
_atom_site_fract_y
_atom_site_fract_z
_atom_site_U_iso_or_equiv
_atom_site_adp_type
_atom_site_occupancy
_atom_site_site_symmetry_order
_atom_site_calc_flag
_atom_site_refinement_flags_posn
_atom_site_refinement_flags_adp
_atom_site_refinement_flags_occupancy
_atom_site_disorder_assembly
_atom_site_disorder_group
Zr1 Zr 0.750000 0.500000 -0.30943(15) 0.0627(7) Uani 1 2 d S T P . .
Cu1 Cu 0.72697(14) 0.750000 -0.250000 0.0425(8) Uani 1 2 d S T P . .
F1 F 0.7333(5) 0.6174(4) -0.3005(6) 0.0565(19) Uani 1 1 d . . . . .
F2 F 0.750000 0.500000 -0.1717(9) 0.059(4) Uani 0.745(19) 2 d S T P A 1
F3 F 0.6198(10) 0.4722(12) -0.3164(13) 0.082(3) Uani 0.745(19) 1 d . U P A 1
F4 F 0.750000 0.500000 -0.4455(16) 0.082(3) Uani 0.745(19) 2 d S TU P A 1
C1 C 0.5625(12) 0.7401(9) -0.1132(12) 0.049(4) Uani 0.5 1 d DG U P B 1
N1 N 0.6374(12) 0.7056(11) -0.1606(12) 0.048(4) Uani 0.5 1 d G U P B 1
N2 N 0.6552(10) 0.6291(10) -0.1217(12) 0.046(4) Uani 0.5 1 d G U P B 1
H2 H 0.698329 0.595464 -0.138817 0.055 Uiso 0.5 1 calc R U P B 1
C4 C 0.5913(11) 0.6163(9) -0.0502(11) 0.043(4) Uani 0.5 1 d DG U P B 1
C3 C 0.5339(10) 0.6849(11) -0.0450(10) 0.041(4) Uani 0.5 1 d G U P B 1
N3A N 0.6284(11) 0.7302(11) -0.1597(12) 0.043(4) Uani 0.5 1 d G U P B 2
C5A C 0.6267(11) 0.6583(10) -0.1116(13) 0.047(4) Uani 0.5 1 d G U P B 2
H5A H 0.666464 0.615734 -0.128489 0.056 Uiso 0.5 1 calc R U P B 2
C4A C 0.5667(12) 0.6486(10) -0.0388(12) 0.045(4) Uani 0.5 1 d G U P B 2
H4A H 0.565567 0.599406 -0.005912 0.054 Uiso 0.5 1 calc R U P B 2
C3A C 0.5085(11) 0.7108(12) -0.0141(10) 0.053(5) Uani 0.5 1 d G U P B 2
C2A C 0.5102(11) 0.7828(11) -0.0622(11) 0.056(4) Uani 0.5 1 d G U P B 2
H2A H 0.470444 0.825295 -0.045347 0.067 Uiso 0.5 1 calc R U P B 2
C1A C 0.5702(12) 0.7925(10) -0.1350(12) 0.053(4) Uani 0.5 1 d G U P B 2
H1A H 0.571341 0.841624 -0.167925 0.064 Uiso 0.5 1 calc R U P B 2
C5 C 0.5960(16) 0.5430(12) -0.0007(15) 0.048(4) Uani 0.5 1 d D U P B 1
H5B H 0.644330 0.509159 -0.026455 0.072 Uiso 0.5 1 calc R U P B 1
H5C H 0.537371 0.514960 -0.005049 0.072 Uiso 0.5 1 calc R U P B 1
H5D H 0.609674 0.554405 0.063563 0.072 Uiso 0.5 1 calc R U P B 1
C2 C 0.5322(17) 0.8154(14) -0.1380(19) 0.055(4) Uani 0.5 1 d D U P B 1
H2B H 0.575360 0.839260 -0.181399 0.083 Uiso 0.5 1 calc R U P B 1
H2C H 0.527924 0.849438 -0.083574 0.083 Uiso 0.5 1 calc R U P B 1
H2D H 0.471984 0.810933 -0.166662 0.083 Uiso 0.5 1 calc R U P B 1
C8 C 0.9620(10) 0.6982(14) -0.0243(10) 0.050(5) Uani 0.5 1 d G U P B 1
C7 C 0.9727(10) 0.6684(13) -0.1123(11) 0.056(4) Uani 0.5 1 d G U P B 1
H7 H 1.026014 0.638854 -0.127839 0.068 Uiso 0.5 1 calc R U P B 1
C6 C 0.9056(12) 0.6818(14) -0.1776(9) 0.049(4) Uani 0.5 1 d G U P B 1
H6 H 0.912905 0.661445 -0.237806 0.059 Uiso 0.5 1 calc R U P B 1
N3 N 0.8276(10) 0.7251(15) -0.1549(11) 0.047(4) Uani 0.5 1 d G U P B 1
C10 C 0.8169(9) 0.7549(13) -0.0668(12) 0.051(4) Uani 0.5 1 d G U P B 1
H10 H 0.763605 0.784452 -0.051315 0.061 Uiso 0.5 1 calc R U P B 1
C9 C 0.8841(10) 0.7415(12) -0.0015(9) 0.057(4) Uani 0.5 1 d G U P B 1
H9 H 0.876713 0.761861 0.058653 0.068 Uiso 0.5 1 calc R U P B 1
C7A C 0.8581(11) 0.7360(13) -0.0776(12) 0.056(4) Uani 0.5 1 d DG U P B 2
C6A C 0.9449(11) 0.6995(14) -0.0657(10) 0.053(4) Uani 0.5 1 d G U P B 2
C9A C 0.9636(10) 0.6524(13) -0.1444(12) 0.057(4) Uani 0.5 1 d DG U P B 2
N2A N 0.8883(11) 0.6598(15) -0.2050(10) 0.055(4) Uani 0.5 1 d G U P B 2
H2AA H 0.883011 0.636515 -0.258666 0.066 Uiso 0.5 1 calc R U P B 2
N1A N 0.8231(10) 0.7115(16) -0.1637(13) 0.057(5) Uani 0.5 1 d G U P B 2
C8A C 0.8047(17) 0.7905(18) -0.0337(18) 0.059(4) Uani 0.5 1 d D U P B 2
H8AA H 0.771878 0.763950 0.016231 0.088 Uiso 0.5 1 calc R U P B 2
H8AB H 0.760695 0.813438 -0.076830 0.088 Uiso 0.5 1 calc R U P B 2
H8AC H 0.843107 0.833443 -0.008727 0.088 Uiso 0.5 1 calc R U P B 2
C10A C 1.0342(16) 0.6011(18) -0.1698(18) 0.067(5) Uani 0.5 1 d D U P B 2
H10A H 1.090007 0.616049 -0.137047 0.101 Uiso 0.5 1 calc R U P B 2
H10B H 1.044563 0.605470 -0.235759 0.101 Uiso 0.5 1 calc R U P B 2
H10C H 1.017642 0.545699 -0.154489 0.101 Uiso 0.5 1 calc R U P B 2
F2A F 0.887(4) 0.525(6) -0.259(4) 0.059(4) Uani 0.127(9) 1 d . . P A 2
F3A F 0.605(3) 0.506(3) -0.289(5) 0.082(3) Uani 0.255(19) 1 d . U P A 2
F4A F 0.800(6) 0.496(5) -0.434(6) 0.082(3) Uani 0.127(9) 1 d . U P A 2

loop_
_atom_site_aniso_label
_atom_site_aniso_U_11
_atom_site_aniso_U_22
_atom_site_aniso_U_33
_atom_site_aniso_U_23
_atom_site_aniso_U_13
_atom_site_aniso_U_12
Zr1 0.0474(10) 0.0703(13) 0.0704(13) 0.000 0.000 0.0046(7)
Cu1 0.0280(10) 0.0705(18) 0.0292(11) 0.0035(11) 0.000 0.000
F1 0.056(4) 0.044(4) 0.069(5) 0.028(4) 0.001(3) 0.012(3)
F2 0.045(7) 0.096(13) 0.036(7) 0.000 0.000 0.019(7)
F3 0.064(5) 0.092(6) 0.090(6) -0.005(6) 0.005(5) 0.019(5)
F4 0.064(5) 0.092(6) 0.090(6) -0.005(6) 0.005(5) 0.019(5)
C1 0.041(6) 0.065(9) 0.041(6) -0.005(7) 0.015(6) 0.010(7)
N1 0.043(7) 0.067(11) 0.035(7) -0.002(8) 0.007(6) -0.001(8)
N2 0.042(7) 0.059(10) 0.038(7) -0.006(8) 0.018(6) 0.005(7)
C4 0.038(7) 0.059(10) 0.034(7) 0.002(7) 0.022(6) 0.004(7)
C3 0.036(7) 0.053(10) 0.033(7) 0.000(7) 0.017(7) 0.012(7)
N3A 0.028(6) 0.065(10) 0.036(7) -0.009(8) 0.015(6) -0.004(7)
C5A 0.037(7) 0.059(10) 0.044(7) -0.005(8) 0.012(7) 0.003(7)
C4A 0.045(7) 0.056(10) 0.036(6) 0.007(7) 0.016(6) 0.002(7)
C3A 0.058(9) 0.063(11) 0.038(9) 0.002(9) 0.012(8) 0.010(9)
C2A 0.051(7) 0.072(10) 0.046(7) -0.005(8) 0.014(7) 0.017(7)
C1A 0.039(7) 0.075(10) 0.046(7) 0.000(8) 0.016(7) 0.012(8)
C5 0.045(7) 0.058(10) 0.041(7) -0.002(8) 0.017(7) 0.004(7)
C2 0.047(7) 0.074(9) 0.045(7) 0.001(7) 0.016(7) 0.010(7)
C8 0.041(8) 0.068(10) 0.042(9) 0.000(9) -0.011(8) 0.011(8)
C7 0.051(7) 0.077(10) 0.041(9) 0.011(8) -0.022(7) 0.006(7)
C6 0.037(7) 0.076(10) 0.034(8) 0.006(8) -0.013(7) -0.002(7)
N3 0.033(7) 0.081(10) 0.027(7) 0.001(7) -0.011(6) -0.007(7)
C10 0.035(7) 0.081(10) 0.037(8) -0.010(8) -0.008(7) 0.006(8)
C9 0.042(7) 0.080(10) 0.048(8) -0.006(8) -0.007(7) -0.001(8)
C7A 0.046(7) 0.080(9) 0.043(7) -0.002(7) -0.003(6) 0.000(7)
C6A 0.045(8) 0.077(10) 0.036(8) 0.012(9) -0.009(7) 0.010(8)
C9A 0.046(7) 0.081(10) 0.046(9) 0.008(8) -0.026(7) 0.000(7)
N2A 0.032(7) 0.086(11) 0.046(8) 0.010(8) -0.016(7) 0.000(7)
N1A 0.043(7) 0.087(10) 0.040(8) 0.005(8) -0.002(7) 0.000(8)
C8A 0.046(7) 0.086(10) 0.044(7) -0.002(8) -0.006(7) 0.005(8)
C10A 0.063(8) 0.093(11) 0.046(9) 0.007(9) -0.026(7) 0.000(8)
F2A 0.045(7) 0.096(13) 0.036(7) 0.000 0.000 0.019(7)
F3A 0.064(5) 0.092(6) 0.090(6) -0.005(6) 0.005(5) 0.019(5)
F4A 0.064(5) 0.092(6) 0.090(6) -0.005(6) 0.005(5) 0.019(5)

loop_
_atom_type_symbol
_atom_type_description
_atom_type_scat_dispersion_real
_atom_type_scat_dispersion_imag
_atom_type_scat_source
C C 0.0181 0.0091 'International Tables Vol C Tables 4.2.6.8 and 6.1.1.4'
H H 0.0000 0.0000 'International Tables Vol C Tables 4.2.6.8 and 6.1.1.4'
Cu Cu -1.9646 0.5888 'International Tables Vol C Tables 4.2.6.8 and 6.1.1.4'
F F 0.0727 0.0534 'International Tables Vol C Tables 4.2.6.8 and 6.1.1.4'
N N 0.0311 0.0180 'International Tables Vol C Tables 4.2.6.8 and 6.1.1.4'
Zr Zr -0.1862 2.2449 'International Tables Vol C Tables 4.2.6.8 and 6.1.1.4'

loop_
_exptl_crystal_face_index_h
_exptl_crystal_face_index_k
_exptl_crystal_face_index_l
_exptl_crystal_face_perp_dist
-8 6 1 0.0391
1 11 -1 0.0617
-1 -11 1 0.0617
2 -1 -9 0.0374
-7 2 6 0.0315
7 -2 -6 0.0315
-8 2 -4 0.0377
8 1 6 0.0384
9 -4 2 0.0084

loop_
_geom_angle_atom_site_label_1
_geom_angle_atom_site_label_2
_geom_angle_atom_site_label_3
_geom_angle
_geom_angle_site_symmetry_1
_geom_angle_site_symmetry_3
_geom_angle_publ_flag
F1 Zr1 F1 172.4(5) 2_665 . ?
F1 Zr1 F2 86.2(2) 2_665 . ?
F1 Zr1 F2 86.2(2) . . ?
F1 Zr1 F4 93.8(2) 2_665 . ?
F1 Zr1 F4 93.8(2) . . ?
F1 Zr1 F2A 85(2) . . ?
F1 Zr1 F2A 85(2) 2_665 2_665 ?
F1 Zr1 F2A 93(2) . 2_665 ?
F1 Zr1 F2A 93(2) 2_665 . ?
F1 Zr1 F3A 79.6(13) 2_665 2_665 ?
F1 Zr1 F3A 99.3(13) . 2_665 ?
F1 Zr1 F3A 99.3(13) 2_665 . ?
F1 Zr1 F3A 79.6(13) . . ?
F2 Zr1 F2A 70.4(16) . 2_665 ?
F2 Zr1 F3A 82.0(19) . 2_665 ?
F3 Zr1 F1 83.7(6) 2_665 . ?
F3 Zr1 F1 96.7(6) . . ?
F3 Zr1 F1 96.7(6) 2_665 2_665 ?
F3 Zr1 F1 83.7(6) . 2_665 ?
F3 Zr1 F2 93.0(6) . . ?
F3 Zr1 F2 93.0(6) 2_665 . ?
F3 Zr1 F3 174.1(12) . 2_665 ?
F3 Zr1 F4 87.0(6) 2_665 . ?
F3 Zr1 F4 87.0(6) . . ?
F3 Zr1 F2A 163.2(19) 2_665 2_665 ?
F3 Zr1 F2A 22.7(16) . 2_665 ?
F3 Zr1 F3A 162.8(14) . 2_665 ?
F3 Zr1 F3A 19.8(14) 2_665 2_665 ?
F3 Zr1 F4A 108(3) 2_665 2_665 ?
F3 Zr1 F4A 66(3) . 2_665 ?
F4 Zr1 F2 180.0 . . ?
F4 Zr1 F2A 109.6(16) . 2_665 ?
F4 Zr1 F3A 98.0(19) . 2_665 ?
F2A Zr1 F2A 141(3) 2_665 . ?
F3A Zr1 F2A 149(3) . . ?
F3A Zr1 F2A 18(2) 2_665 . ?
F3A Zr1 F3A 164(4) 2_665 . ?
F4A Zr1 F1 89(2) 2_665 . ?
F4A Zr1 F1 98(2) . . ?
F4A Zr1 F2A 131(3) 2_665 . ?
F4A Zr1 F2A 88(3) . . ?
F4A Zr1 F3A 120(3) . . ?
F4A Zr1 F3A 76(3) 2_665 . ?
F4A Zr1 F4A 44(5) . 2_665 ?
F1 Cu1 F1 175.4(4) . 3_564 ?
N1 Cu1 F1 83.3(6) . . ?
N1 Cu1 F1 99.8(15) 3_564 . ?
N1 Cu1 F1 83.3(15) 3_564 3_564 ?
N1 Cu1 F1 99.8(6) . 3_564 ?
N1 Cu1 N1 97.8(19) 3_564 . ?
N1 Cu1 N3 87.3(9) . . ?
N1 Cu1 N3 169.7(17) . 3_564 ?
N1 Cu1 N3 169.7(14) 3_564 . ?
N1 Cu1 N3 87.3(19) 3_564 3_564 ?
N1 Cu1 N1A 86(2) 3_564 3_564 ?
N1 Cu1 N1A 175.8(18) . 3_564 ?
N3A Cu1 F1 94.7(6) . . ?
N3A Cu1 F1 88.6(6) 3_564 . ?
N3A Cu1 N1A 92.2(9) . . ?
N3A Cu1 N1A 170.8(9) 3_564 . ?
N3 Cu1 F1 87.1(7) . 3_564 ?
N3 Cu1 F1 89.7(15) 3_564 3_564 ?
N3 Cu1 F1 89.7(7) . . ?
N3 Cu1 F1 87.1(16) 3_564 . ?
N3 Cu1 N3 89.2(17) . 3_564 ?
N1A Cu1 F1 82.4(8) . . ?
N1A Cu1 F1 94.3(17) 3_564 . ?
N1A Cu1 N1A 90(2) 3_564 . ?
Zr1 F1 Cu1 164.6(4) . . ?
N1 C1 C3 108.0 . . ?
C2 C1 N1 119.2(15) . . ?
C2 C1 C3 132.8(15) . . ?
C1 N1 Cu1 132.7(9) . . ?
C1 N1 N2 108.0 . . ?
N2 N1 Cu1 118.4(9) . . ?
N1 N2 H2 126.0 . . ?
C4 N2 N1 108.0 . . ?
C4 N2 H2 126.0 . . ?
N2 C4 C5 118.2(13) . . ?
C3 C4 N2 108.0 . . ?
C3 C4 C5 133.8(13) . . ?
C1 C3 C8 126.4(14) . 6 ?
C4 C3 C1 108.0 . . ?
C4 C3 C8 125.4(14) . 6 ?
C5A N3A Cu1 119.6(9) . . ?
C5A N3A C1A 120.0 . . ?
C1A N3A Cu1 119.7(9) . . ?
N3A C5A H5A 120.0 . . ?
N3A C5A C4A 120.0 . . ?
C4A C5A H5A 120.0 . . ?
C5A C4A H4A 120.0 . . ?
C5A C4A C3A 120.0 . . ?
C3A C4A H4A 120.0 . . ?
C2A C3A C4A 120.0 . . ?
C3A C2A H2A 120.0 . . ?
C1A C2A C3A 120.0 . . ?
C1A C2A H2A 120.0 . . ?
N3A C1A H1A 120.0 . . ?
C2A C1A N3A 120.0 . . ?
C2A C1A H1A 120.0 . . ?
C4 C5 H5B 109.5 . . ?
C4 C5 H5C 109.5 . . ?
C4 C5 H5D 109.5 . . ?
H5B C5 H5C 109.5 . . ?
H5B C5 H5D 109.5 . . ?
H5C C5 H5D 109.5 . . ?
C1 C2 H2B 109.5 . . ?
C1 C2 H2C 109.5 . . ?
C1 C2 H2D 109.5 . . ?
H2B C2 H2C 109.5 . . ?
H2B C2 H2D 109.5 . . ?
H2C C2 H2D 109.5 . . ?
C7 C8 C3 120(3) . 6_655 ?
C7 C8 C9 120.0 . . ?
C9 C8 C3 120(3) . 6_655 ?
C8 C7 H7 120.0 . . ?
C6 C7 C8 120.0 . . ?
C6 C7 H7 120.0 . . ?
C7 C6 H6 120.0 . . ?
C7 C6 N3 120.0 . . ?
N3 C6 H6 120.0 . . ?
C6 N3 Cu1 121.9(10) . . ?
C10 N3 Cu1 118.1(10) . . ?
C10 N3 C6 120.0 . . ?
N3 C10 H10 120.0 . . ?
N3 C10 C9 120.0 . . ?
C9 C10 H10 120.0 . . ?
C8 C9 H9 120.0 . . ?
C10 C9 C8 120.0 . . ?
C10 C9 H9 120.0 . . ?
C6A C7A N1A 108.0 . . ?
C8A C7A C6A 137.9(17) . . ?
C8A C7A N1A 113.8(17) . . ?
C7A C6A C9A 108.0 . . ?
N2A C9A C6A 108.0 . . ?
C10A C9A C6A 134.3(16) . . ?
C10A C9A N2A 117.6(15) . . ?
C9A N2A H2AA 126.0 . . ?
C9A N2A N1A 108.0 . . ?
N1A N2A H2AA 126.0 . . ?
C7A N1A Cu1 136.3(12) . . ?
N2A N1A Cu1 113.6(11) . . ?
N2A N1A C7A 108.0 . . ?
C7A C8A H8AA 109.5 . . ?
C7A C8A H8AB 109.5 . . ?
C7A C8A H8AC 109.5 . . ?
H8AA C8A H8AB 109.5 . . ?
H8AA C8A H8AC 109.5 . . ?
H8AB C8A H8AC 109.5 . . ?
C9A C10A H10A 109.5 . . ?
C9A C10A H10B 109.5 . . ?
C9A C10A H10C 109.5 . . ?
H10A C10A H10B 109.5 . . ?
H10A C10A H10C 109.5 . . ?
H10B C10A H10C 109.5 . . ?
F3A F2A Zr1 78(7) 2_665 . ?
F2A F3A Zr1 84(7) 2_665 . ?
F4A F4A Zr1 68(3) 2_665 . ?

loop_
_geom_bond_atom_site_label_1
_geom_bond_atom_site_label_2
_geom_bond_distance
_geom_bond_site_symmetry_2
_geom_bond_publ_flag
Zr1 F1 1.974(7) 2_665 ?
Zr1 F1 1.974(7) . ?
Zr1 F2 2.016(14) . ?
Zr1 F3 1.964(14) . ?
Zr1 F3 1.964(14) 2_665 ?
Zr1 F4 1.99(2) . ?
Zr1 F2A 2.18(6) 2_665 ?
Zr1 F2A 2.18(6) . ?
Zr1 F3A 2.14(5) . ?
Zr1 F3A 2.14(5) 2_665 ?
Zr1 F4A 1.97(9) 2_665 ?
Zr1 F4A 1.97(9) . ?
Cu1 F1 2.331(8) 3_564 ?
Cu1 F1 2.331(8) . ?
Cu1 N1 1.995(10) . ?
Cu1 N1 1.99(3) 3_564 ?
Cu1 N3A 1.984(10) . ?
Cu1 N3A 1.984(10) 3_564 ?
Cu1 N3 2.069(10) . ?
Cu1 N3 2.07(2) 3_564 ?
Cu1 N1A 2.00(3) 3_564 ?
Cu1 N1A 1.997(13) . ?
C1 N1 1.4200 . ?
C1 C3 1.4200 . ?
C1 C2 1.379(17) . ?
N1 N2 1.4200 . ?
N2 H2 0.8800 . ?
N2 C4 1.4200 . ?
C4 C3 1.4200 . ?
C4 C5 1.420(17) . ?
C3 C8 1.478(13) 6 ?
N3A C5A 1.3900 . ?
N3A C1A 1.3900 . ?
C5A H5A 0.9500 . ?
C5A C4A 1.3900 . ?
C4A H4A 0.9500 . ?
C4A C3A 1.3900 . ?
C3A C2A 1.3900 . ?
C3A C6A 1.51(8) 6 ?
C2A H2A 0.9500 . ?
C2A C1A 1.3900 . ?
C1A H1A 0.9500 . ?
C5 H5B 0.9800 . ?
C5 H5C 0.9800 . ?
C5 H5D 0.9800 . ?
C2 H2B 0.9800 . ?
C2 H2C 0.9800 . ?
C2 H2D 0.9800 . ?
C8 C7 1.3900 . ?
C8 C9 1.3900 . ?
C7 H7 0.9500 . ?
C7 C6 1.3900 . ?
C6 H6 0.9500 . ?
C6 N3 1.3900 . ?
N3 C10 1.3900 . ?
C10 H10 0.9500 . ?
C10 C9 1.3900 . ?
C9 H9 0.9500 . ?
C7A C6A 1.4200 . ?
C7A N1A 1.4200 . ?
C7A C8A 1.360(18) . ?
C6A C9A 1.4200 . ?
C9A N2A 1.4200 . ?
C9A C10A 1.392(18) . ?
N2A H2AA 0.8800 . ?
N2A N1A 1.4200 . ?
C8A H8AA 0.9800 . ?
C8A H8AB 0.9800 . ?
C8A H8AC 0.9800 . ?
C10A H10A 0.9800 . ?
C10A H10B 0.9800 . ?
C10A H10C 0.9800 . ?
F2A F3A 0.68(8) 2_665 ?
F4A F4A 1.48(17) 2_665 ?

loop_
_geom_hbond_atom_site_label_D
_geom_hbond_atom_site_label_H
_geom_hbond_atom_site_label_A
_geom_hbond_distance_DH
_geom_hbond_distance_HA
_geom_hbond_distance_DA
_geom_hbond_angle_DHA
_geom_hbond_site_symmetry_A
_geom_hbond_publ_flag
N2 H2 F2 0.88 1.83 2.661(13) 157.9 . yes
N2A H2AA F2A 0.88 1.86 2.39(10) 116.3 . yes
N2A H2AA F3A 0.88 2.43 3.03(5) 126.2 2_665 yes

loop_
_geom_torsion_atom_site_label_1
_geom_torsion_atom_site_label_2
_geom_torsion_atom_site_label_3
_geom_torsion_atom_site_label_4
_geom_torsion
_geom_torsion_site_symmetry_1
_geom_torsion_site_symmetry_2
_geom_torsion_site_symmetry_3
_geom_torsion_site_symmetry_4
_geom_torsion_publ_flag
Cu1 N1 N2 C4 170.6(17) . . . . ?
Cu1 N3A C5A C4A 170.2(15) . . . . ?
Cu1 N3A C1A C2A -170.2(15) . . . . ?
Cu1 N3 C10 C9 -178.2(16) . . . . ?
C1 N1 N2 C4 0.0 . . . . ?
N1 C1 C3 C4 0.0 . . . . ?
N1 C1 C3 C8 176(2) . . . 6 ?
N1 N2 C4 C3 0.0 . . . . ?
N1 N2 C4 C5 -180(2) . . . . ?
N2 C4 C3 C1 0.0 . . . . ?
N2 C4 C3 C8 -176(2) . . . 6 ?
C3 C1 N1 Cu1 -169(2) . . . . ?
C3 C1 N1 N2 0.0 . . . . ?
C3 C8 C7 C6 -179(4) 6_655 . . . ?
C3 C8 C9 C10 179(4) 6_655 . . . ?
N3A C5A C4A C3A 0.0 . . . . ?
C5A N3A C1A C2A 0.0 . . . . ?
C5A C4A C3A C2A 0.0 . . . . ?
C5A C4A C3A C6A -179(3) . . . 6 ?
C4A C3A C2A C1A 0.0 . . . . ?
C3A C2A C1A N3A 0.0 . . . . ?
C3A C6A C9A N2A -178(4) 6_655 . . . ?
C3A C6A C9A C10A 6(5) 6_655 . . . ?
C1A N3A C5A C4A 0.0 . . . . ?
C5 C4 C3 C1 180(3) . . . . ?
C5 C4 C3 C8 4(3) . . . 6 ?
C2 C1 N1 Cu1 11(2) . . . . ?
C2 C1 N1 N2 179(2) . . . . ?
C2 C1 C3 C4 -179(3) . . . . ?
C2 C1 C3 C8 -4(3) . . . 6 ?
C8 C7 C6 N3 0.0 . . . . ?
C7 C8 C9 C10 0.0 . . . . ?
C7 C6 N3 Cu1 178.1(17) . . . . ?
C7 C6 N3 C10 0.0 . . . . ?
C6 N3 C10 C9 0.0 . . . . ?
N3 C10 C9 C8 0.0 . . . . ?
C9 C8 C7 C6 0.0 . . . . ?
C7A C6A C9A N2A 0.0 . . . . ?
C7A C6A C9A C10A -177(3) . . . . ?
C6A C3A C2A C1A 179(3) 6 . . . ?
C6A C7A N1A Cu1 -162(2) . . . . ?
C6A C7A N1A N2A 0.0 . . . . ?
C6A C9A N2A N1A 0.0 . . . . ?
C9A N2A N1A Cu1 166.2(19) . . . . ?
C9A N2A N1A C7A 0.0 . . . . ?
N1A C7A C6A C3A 178(4) . . . 6_655 ?
N1A C7A C6A C9A 0.0 . . . . ?
C8A C7A C6A C3A 4(5) . . . 6_655 ?
C8A C7A C6A C9A -174(3) . . . . ?
C8A C7A N1A Cu1 14(3) . . . . ?
C8A C7A N1A N2A 176(3) . . . . ?
C10A C9A N2A N1A 177(3) . . . . ?

loop_
_twin_individual_id
_twin_individual_mass_fraction_refined
1 0.61348
2 0.38652

loop_
_smtbx_masks_void_nr
_smtbx_masks_void_average_x
_smtbx_masks_void_average_y
_smtbx_masks_void_average_z
_smtbx_masks_void_volume
_smtbx_masks_void_count_electrons
_smtbx_masks_void_content
1 -0.034 -0.259 -0.008 1305.4 467.5 '12[CH4O], 8[C2H6O2]'
